data_7201805
loop_
_publ_author_name
'Haynes, Delia A.'
'Pietersen, Lauren K.'

_publ_section_title
;
 Hydrogen bonding networks in ammonium carboxylate
 salts&#x2009;:&#x2009; the crystal structures of phenylethylammonium
 fumarate-fumaric acid, phenylethylammonium succinate-succinic acid and
 anilinium fumarate-fumaric acid
;
_journal_issue 5
_journal_name_full CrystEngComm
_journal_page_first 518
_journal_paper_doi 10.1039/b716436j
_journal_volume 10
_journal_year 2008
_chemical_formula_moiety '2(C8 H12 N), C4 H6 O4, C4 H4 O4'
_chemical_formula_sum 'C24 H34 N2 O8'
_chemical_formula_weight 478.53
_chemical_name_common 'phenylethylamine succinate-succinic acid'
_chemical_name_systematic
;
?
;
_space_group_IT_number 2
_symmetry_cell_setting triclinic
_symmetry_space_group_name_Hall '-P 1'
_symmetry_space_group_name_H-M 'P -1'
_atom_sites_solution_hydrogens geom
_atom_sites_solution_primary direct
_atom_sites_solution_secondary difmap
_audit_creation_method SHELXL-97
_cell_angle_alpha 80.931(3)
_cell_angle_beta 86.268(3)
_cell_angle_gamma 88.868(3)
_cell_formula_units_Z 2
_cell_length_a 9.3231(3)
_cell_length_b 10.8304(4)
_cell_length_c 12.7030(5)
_cell_measurement_reflns_used 10929
_cell_measurement_temperature 150(2)
_cell_measurement_theta_max 33.7931
_cell_measurement_theta_min 3.7975
_cell_volume 1263.88(8)
_computing_cell_refinement
;
CrysAlis RED, Oxford Diffraction Ltd.,
Version 1.171.29.9 (release 23-03-2006 CrysAlis171 .NET)
(compiled Mar 23 2006,23:39:28)
;
_computing_data_collection
;
CrysAlis CCD, Oxford Diffraction Ltd.,
Version 1.171.29.9 (release 23-03-2006 CrysAlis171 .NET)
(compiled Mar 23 2006,23:39:28)
;
_computing_data_reduction
;
CrysAlis RED, Oxford Diffraction Ltd.,
Version 1.171.29.9 (release 23-03-2006 CrysAlis171 .NET)
(compiled Mar 23 2006,23:39:28)
;
_computing_structure_refinement 'SHELXL-97 (Sheldrick, 1997)'
_computing_structure_solution 'SHELXS-97 (Sheldrick, 1990)'
_diffrn_ambient_temperature 150(2)
_diffrn_detector_area_resol_mean 8.4190
_diffrn_measured_fraction_theta_full 0.983
_diffrn_measured_fraction_theta_max 0.846
_diffrn_radiation_monochromator graphite
_diffrn_radiation_source 'Enhance (Mo) X-ray Source'
_diffrn_radiation_type 'Mo K\a'
_diffrn_radiation_wavelength 0.7107
_diffrn_reflns_av_R_equivalents 0.0138
_diffrn_reflns_av_sigmaI/netI 0.0285
_diffrn_reflns_limit_h_max 14
_diffrn_reflns_limit_h_min -13
_diffrn_reflns_limit_k_max 16
_diffrn_reflns_limit_k_min -16
_diffrn_reflns_limit_l_max 18
_diffrn_reflns_limit_l_min -18
_diffrn_reflns_number 20648
_diffrn_reflns_theta_full 26.00
_diffrn_reflns_theta_max 33.89
_diffrn_reflns_theta_min 3.81
_exptl_absorpt_coefficient_mu 0.094
_exptl_absorpt_correction_T_max 0.9722
_exptl_absorpt_correction_T_min 0.9412
_exptl_absorpt_correction_type multi-scan
_exptl_absorpt_process_details
;
CrysAlis RED, Oxford Diffraction Ltd.,
Version 1.171.29.9 (release 23-03-2006 CrysAlis171 .NET)
(compiled Mar 23 2006,23:39:28)
Empirical absorption correction using spherical harmonics,
implemented in SCALE3 ABSPACK scaling algorithm.
;
_exptl_crystal_colour colourless
_exptl_crystal_density_diffrn 1.257
_exptl_crystal_density_method 'not measured'
_exptl_crystal_description block
_exptl_crystal_F_000 512
_exptl_crystal_size_max 0.65
_exptl_crystal_size_mid 0.30
_exptl_crystal_size_min 0.30
_refine_diff_density_max 0.477
_refine_diff_density_min -0.427
_refine_diff_density_rms 0.051
_refine_ls_extinction_method none
_refine_ls_goodness_of_fit_ref 1.100
_refine_ls_hydrogen_treatment mixed
_refine_ls_matrix_type full
_refine_ls_number_parameters 339
_refine_ls_number_reflns 8647
_refine_ls_number_restraints 0
_refine_ls_restrained_S_all 1.100
_refine_ls_R_factor_all 0.0628
_refine_ls_R_factor_gt 0.0439
_refine_ls_shift/su_max 0.001
_refine_ls_shift/su_mean 0.000
_refine_ls_structure_factor_coef Fsqd
_refine_ls_weighting_details 'calc w=1/[\s^2^(Fo^2^)+(0.0837P)^2^+0.0000P] where P=(Fo^2^+2Fc^2^)/3'
_refine_ls_weighting_scheme calc
_refine_ls_wR_factor_gt 0.1309
_refine_ls_wR_factor_ref 0.1374
_reflns_number_gt 6117
_reflns_number_total 8647
_reflns_threshold_expression >2sigma(I)
_cod_data_source_file b716436j.txt
_cod_data_source_block 2
_cod_original_sg_symbol_H-M P-1
_cod_database_code 7201805

loop_
_symmetry_equiv_pos_as_xyz
'x, y, z'
'-x, -y, -z'

loop_
_atom_site_label
_atom_site_type_symbol
_atom_site_fract_x
_atom_site_fract_y
_atom_site_fract_z
_atom_site_U_iso_or_equiv
_atom_site_adp_type
_atom_site_occupancy
_atom_site_symmetry_multiplicity
_atom_site_calc_flag
_atom_site_refinement_flags
_atom_site_disorder_assembly
_atom_site_disorder_group
N11 N 0.81630(10) 0.67585(9) 0.15212(7) 0.02037(17) Uani 1 1 d . . .
H1 H 0.8764(15) 0.7346(13) 0.1047(11) 0.033(4) Uiso 1 1 d . . .
H2 H 0.8588(16) 0.5928(14) 0.1576(12) 0.036(4) Uiso 1 1 d . . .
H3 H 0.7326(18) 0.6612(15) 0.1194(13) 0.045(4) Uiso 1 1 d . . .
C12 C 0.78291(11) 0.71748(10) 0.25692(8) 0.0230(2) Uani 1 1 d . . .
H12B H 0.7170 0.6572 0.3016 0.028 Uiso 1 1 calc R . .
H12A H 0.7338 0.8000 0.2459 0.028 Uiso 1 1 calc R . .
C13 C 0.91950(12) 0.72718(13) 0.31436(9) 0.0329(3) Uani 1 1 d . . .
H13B H 0.9649 0.6434 0.3293 0.039 Uiso 1 1 calc R . .
H13A H 0.9880 0.7828 0.2672 0.039 Uiso 1 1 calc R . .
C14 C 0.89017(13) 0.77752(13) 0.41765(9) 0.0317(3) Uani 1 1 d . . .
C15 C 0.85581(18) 0.90225(16) 0.41663(14) 0.0522(4) Uani 1 1 d . . .
H15 H 0.8521 0.9558 0.3500 0.063 Uiso 1 1 calc R . .
C16 C 0.8269(2) 0.9510(2) 0.50921(19) 0.0813(7) Uani 1 1 d . . .
H16 H 0.8035 1.0372 0.5060 0.098 Uiso 1 1 calc R . .
C17 C 0.8314(2) 0.8771(3) 0.60444(18) 0.0890(9) Uani 1 1 d . . .
H17 H 0.8106 0.9112 0.6682 0.107 Uiso 1 1 calc R . .
C18 C 0.8657(2) 0.7532(3) 0.61000(13) 0.0866(8) Uani 1 1 d . . .
H18 H 0.8690 0.7014 0.6775 0.104 Uiso 1 1 calc R . .
C19 C 0.8966(2) 0.70175(19) 0.51493(12) 0.0594(5) Uani 1 1 d . . .
H19 H 0.9214 0.6158 0.5184 0.071 Uiso 1 1 calc R . .
N21 N 0.64627(10) 0.29566(9) 0.18603(6) 0.01861(17) Uani 1 1 d . . .
H4 H 0.7238(17) 0.2711(14) 0.1513(12) 0.037(4) Uiso 1 1 d . . .
H5 H 0.6217(16) 0.3819(15) 0.1655(12) 0.036(4) Uiso 1 1 d . . .
H6 H 0.5675(14) 0.2420(12) 0.1708(11) 0.027(3) Uiso 1 1 d . . .
C22 C 0.67330(11) 0.27366(10) 0.30162(8) 0.0215(2) Uani 1 1 d . . .
H22B H 0.7602 0.3197 0.3132 0.026 Uiso 1 1 calc R . .
H22A H 0.6913 0.1834 0.3250 0.026 Uiso 1 1 calc R . .
C23 C 0.54612(12) 0.31651(12) 0.36793(8) 0.0278(2) Uani 1 1 d . . .
H23A H 0.5248 0.4057 0.3424 0.033 Uiso 1 1 calc R . .
H23B H 0.4603 0.2673 0.3597 0.033 Uiso 1 1 calc R . .
C24 C 0.57889(12) 0.29958(11) 0.48406(8) 0.0270(2) Uani 1 1 d . . .
C25 C 0.65299(15) 0.39035(12) 0.52331(10) 0.0376(3) Uani 1 1 d . . .
H25 H 0.6781 0.4659 0.4775 0.045 Uiso 1 1 calc R . .
C26 C 0.69114(18) 0.37269(14) 0.62864(11) 0.0469(4) Uani 1 1 d . . .
H26 H 0.7418 0.4360 0.6543 0.056 Uiso 1 1 calc R . .
C27 C 0.65562(17) 0.26384(14) 0.69568(10) 0.0421(3) Uani 1 1 d . . .
H27 H 0.6828 0.2512 0.7674 0.051 Uiso 1 1 calc R . .
C28 C 0.58032(16) 0.17281(14) 0.65845(10) 0.0423(3) Uani 1 1 d . . .
H28 H 0.5546 0.0979 0.7049 0.051 Uiso 1 1 calc R . .
C29 C 0.54196(14) 0.19065(13) 0.55278(10) 0.0361(3) Uani 1 1 d . . .
H29 H 0.4901 0.1277 0.5276 0.043 Uiso 1 1 calc R . .
O31 O -0.06364(8) 0.44019(7) 0.16174(6) 0.02472(17) Uani 1 1 d . . .
O32 O 0.09496(8) 0.32330(7) 0.08289(6) 0.02366(16) Uani 1 1 d . . .
C31 C 0.05788(10) 0.42305(9) 0.12042(7) 0.01630(18) Uani 1 1 d . . .
C32 C 0.17066(10) 0.52362(9) 0.10848(9) 0.02007(19) Uani 1 1 d . . .
H32A H 0.1457 0.5806 0.1608 0.024 Uiso 1 1 calc R . .
H32B H 0.1686 0.5732 0.0361 0.024 Uiso 1 1 calc R . .
C33 C 0.32171(10) 0.47387(9) 0.12484(8) 0.01673(18) Uani 1 1 d . . .
H33B H 0.3412 0.4073 0.0805 0.020 Uiso 1 1 calc R . .
H33A H 0.3274 0.4354 0.2005 0.020 Uiso 1 1 calc R . .
C34 C 0.43777(10) 0.57213(8) 0.09707(7) 0.01492(17) Uani 1 1 d . . .
O33 O 0.40318(7) 0.67537(6) 0.04172(6) 0.01911(15) Uani 1 1 d . . .
O34 O 0.56157(7) 0.54661(6) 0.12763(6) 0.02065(15) Uani 1 1 d . . .
O41 O 0.59784(8) 0.83009(7) 0.01975(6) 0.02240(16) Uani 1 1 d . . .
O42 O 0.57312(8) 0.86629(7) -0.15642(6) 0.02604(17) Uani 1 1 d . . .
C41 C 0.63135(10) 0.88676(9) -0.07702(8) 0.01742(18) Uani 1 1 d . . .
C42 C 0.75024(11) 0.98096(9) -0.08535(8) 0.02014(19) Uani 1 1 d . . .
H42B H 0.7335 1.0488 -0.1454 0.024 Uiso 1 1 calc R . .
H42A H 0.8428 0.9397 -0.1022 0.024 Uiso 1 1 calc R . .
C43 C 0.76212(10) 1.03798(9) 0.01552(8) 0.01866(19) Uani 1 1 d . . .
H43B H 0.6711 1.0824 0.0306 0.022 Uiso 1 1 calc R . .
H43A H 0.7746 0.9698 0.0761 0.022 Uiso 1 1 calc R . .
C44 C 0.88463(10) 1.12798(8) 0.00891(8) 0.01705(18) Uani 1 1 d . . .
O43 O 0.89259(8) 1.17969(7) 0.09419(6) 0.02280(16) Uani 1 1 d . . .
O44 O 0.96961(8) 1.14860(7) -0.06961(6) 0.02380(16) Uani 1 1 d . . .
H7 H 0.507(2) 0.7558(16) 0.0308(15) 0.069(6) Uiso 1 1 d . . .
H8 H 0.991(3) 1.254(2) 0.0935(18) 0.094(7) Uiso 1 1 d . . .

loop_
_atom_site_aniso_label
_atom_site_aniso_U_11
_atom_site_aniso_U_22
_atom_site_aniso_U_33
_atom_site_aniso_U_23
_atom_site_aniso_U_13
_atom_site_aniso_U_12
N11 0.0156(4) 0.0235(4) 0.0231(4) -0.0063(3) -0.0016(3) -0.0020(3)
C12 0.0189(5) 0.0284(5) 0.0223(5) -0.0066(4) 0.0004(4) -0.0012(4)
C13 0.0236(6) 0.0502(7) 0.0278(5) -0.0143(5) -0.0045(4) 0.0001(5)
C14 0.0245(5) 0.0496(7) 0.0227(5) -0.0100(5) -0.0020(4) -0.0067(5)
C15 0.0526(9) 0.0603(10) 0.0510(9) -0.0281(8) -0.0131(7) 0.0043(7)
C16 0.0623(12) 0.1171(18) 0.0848(15) -0.0761(15) -0.0141(10) 0.0093(11)
C17 0.0569(12) 0.166(3) 0.0603(13) -0.0709(16) 0.0151(9) -0.0333(14)
C18 0.0799(14) 0.153(2) 0.0231(7) 0.0023(11) 0.0000(8) -0.0539(15)
C19 0.0719(11) 0.0718(11) 0.0325(7) 0.0054(7) -0.0134(7) -0.0263(9)
N21 0.0179(4) 0.0226(4) 0.0159(4) -0.0040(3) -0.0014(3) -0.0029(3)
C22 0.0203(5) 0.0286(5) 0.0159(4) -0.0029(4) -0.0041(3) 0.0000(4)
C23 0.0234(5) 0.0427(7) 0.0174(4) -0.0049(4) -0.0027(4) 0.0046(5)
C24 0.0265(5) 0.0376(6) 0.0169(4) -0.0057(4) 0.0000(4) 0.0091(5)
C25 0.0545(8) 0.0337(6) 0.0255(6) -0.0057(5) -0.0101(5) 0.0059(6)
C26 0.0726(10) 0.0429(8) 0.0301(6) -0.0157(6) -0.0192(6) 0.0117(7)
C27 0.0603(9) 0.0478(8) 0.0198(5) -0.0102(5) -0.0085(5) 0.0218(7)
C28 0.0516(8) 0.0481(8) 0.0235(6) 0.0028(5) 0.0029(5) 0.0093(7)
C29 0.0372(7) 0.0446(7) 0.0256(6) -0.0033(5) 0.0006(5) 0.0005(5)
O31 0.0172(3) 0.0202(4) 0.0367(4) -0.0067(3) 0.0052(3) -0.0039(3)
O32 0.0164(3) 0.0216(4) 0.0358(4) -0.0136(3) 0.0011(3) -0.0060(3)
C31 0.0142(4) 0.0166(4) 0.0182(4) -0.0014(3) -0.0033(3) -0.0032(3)
C32 0.0141(4) 0.0156(4) 0.0310(5) -0.0041(4) -0.0030(4) -0.0036(3)
C33 0.0141(4) 0.0163(4) 0.0193(4) -0.0007(3) -0.0013(3) -0.0045(3)
C34 0.0146(4) 0.0164(4) 0.0144(4) -0.0045(3) 0.0006(3) -0.0050(3)
O33 0.0180(3) 0.0167(3) 0.0218(3) 0.0013(3) -0.0030(3) -0.0062(3)
O34 0.0150(3) 0.0204(3) 0.0266(4) -0.0021(3) -0.0040(3) -0.0047(3)
O41 0.0237(4) 0.0216(3) 0.0213(3) 0.0012(3) -0.0044(3) -0.0109(3)
O42 0.0280(4) 0.0298(4) 0.0213(4) -0.0042(3) -0.0046(3) -0.0131(3)
C41 0.0166(4) 0.0147(4) 0.0212(4) -0.0029(3) -0.0022(3) -0.0031(3)
C42 0.0201(5) 0.0191(4) 0.0210(4) -0.0004(4) -0.0032(3) -0.0089(4)
C43 0.0144(4) 0.0156(4) 0.0268(5) -0.0064(4) 0.0013(3) -0.0053(3)
C44 0.0132(4) 0.0124(4) 0.0261(5) -0.0039(3) -0.0027(3) -0.0010(3)
O43 0.0178(3) 0.0233(4) 0.0299(4) -0.0120(3) 0.0010(3) -0.0074(3)
O44 0.0218(4) 0.0233(4) 0.0267(4) -0.0057(3) 0.0032(3) -0.0102(3)

loop_
_atom_type_symbol
_atom_type_description
_atom_type_scat_dispersion_real
_atom_type_scat_dispersion_imag
_atom_type_scat_source
C C 0.0033 0.0016 'International Tables Vol C Tables 4.2.6.8 and 6.1.1.4'
H H 0.0000 0.0000 'International Tables Vol C Tables 4.2.6.8 and 6.1.1.4'
N N 0.0061 0.0033 'International Tables Vol C Tables 4.2.6.8 and 6.1.1.4'
O O 0.0106 0.0060 'International Tables Vol C Tables 4.2.6.8 and 6.1.1.4'

loop_
_geom_angle_atom_site_label_1
_geom_angle_atom_site_label_2
_geom_angle_atom_site_label_3
_geom_angle
_geom_angle_site_symmetry_1
_geom_angle_site_symmetry_3
_geom_angle_publ_flag
N11 C12 C13 110.82(9) . . ?
C14 C13 C12 112.04(10) . . ?
C19 C14 C15 118.22(14) . . ?
C19 C14 C13 121.51(14) . . ?
C15 C14 C13 120.27(13) . . ?
C16 C15 C14 121.81(19) . . ?
C17 C16 C15 120.2(2) . . ?
C16 C17 C18 120.35(17) . . ?
C17 C18 C19 120.00(18) . . ?
C14 C19 C18 119.39(19) . . ?
N21 C22 C23 111.08(8) . . ?
C24 C23 C22 110.16(8) . . ?
C25 C24 C29 118.43(11) . . ?
C25 C24 C23 120.50(11) . . ?
C29 C24 C23 121.00(11) . . ?
C24 C25 C26 121.05(13) . . ?
C27 C26 C25 120.07(14) . . ?
C26 C27 C28 119.77(12) . . ?
C27 C28 C29 120.12(13) . . ?
C24 C29 C28 120.55(13) . . ?
O31 C31 O32 123.36(9) . . ?
O31 C31 C32 120.65(9) . . ?
O32 C31 C32 115.96(8) . . ?
C31 C32 C33 113.99(8) . . ?
C32 C33 C34 114.21(8) . . ?
O34 C34 O33 123.90(8) . . ?
O34 C34 C33 118.82(8) . . ?
O33 C34 C33 117.26(8) . . ?
O42 C41 O41 123.90(9) . . ?
O42 C41 C42 121.38(9) . . ?
O41 C41 C42 114.72(8) . . ?
C41 C42 C43 113.68(8) . . ?
C44 C43 C42 113.73(8) . . ?
O44 C44 O43 123.68(9) . . ?
O44 C44 C43 122.47(9) . . ?
O43 C44 C43 113.85(8) . . ?

loop_
_geom_bond_atom_site_label_1
_geom_bond_atom_site_label_2
_geom_bond_distance
_geom_bond_site_symmetry_2
_geom_bond_publ_flag
N11 C12 1.4840(13) . ?
C12 C13 1.5217(15) . ?
C13 C14 1.5055(16) . ?
C14 C19 1.375(2) . ?
C14 C15 1.380(2) . ?
C15 C16 1.372(2) . ?
C16 C17 1.344(4) . ?
C17 C18 1.366(3) . ?
C18 C19 1.418(3) . ?
N21 C22 1.4872(12) . ?
C22 C23 1.5174(15) . ?
C23 C24 1.5081(14) . ?
C24 C25 1.3851(18) . ?
C24 C29 1.3872(18) . ?
C25 C26 1.3900(17) . ?
C26 C27 1.374(2) . ?
C27 C28 1.381(2) . ?
C28 C29 1.3947(17) . ?
O31 C31 1.2403(12) . ?
O32 C31 1.2806(12) . ?
C31 C32 1.5125(13) . ?
C32 C33 1.5131(13) . ?
C33 C34 1.5183(12) . ?
C34 O34 1.2535(11) . ?
C34 O33 1.2712(12) . ?
O41 C41 1.3058(12) . ?
O42 C41 1.2280(11) . ?
C41 C42 1.5086(13) . ?
C42 C43 1.5186(13) . ?
C43 C44 1.5057(13) . ?
C44 O44 1.2274(12) . ?
C44 O43 1.3023(12) . ?

loop_
_geom_hbond_atom_site_label_D
_geom_hbond_atom_site_label_H
_geom_hbond_atom_site_label_A
_geom_hbond_distance_DH
_geom_hbond_distance_HA
_geom_hbond_distance_DA
_geom_hbond_angle_DHA
_geom_hbond_site_symmetry_A
N11 H3 O41 0.936(17) 2.431(16) 3.0318(12) 121.9(12) .
N11 H3 O34 0.936(17) 2.027(17) 2.8391(11) 144.2(14) .
N11 H2 O31 0.970(15) 1.786(15) 2.7548(12) 177.6(13) 1_655
N11 H1 O44 0.965(15) 1.916(15) 2.8190(12) 154.8(12) 2_775
N11 H1 O32 0.965(15) 2.555(14) 3.0441(12) 111.5(10) 2_665
N21 H5 O34 0.957(15) 1.859(16) 2.8137(12) 176.3(13) .
N21 H4 O31 0.881(16) 2.748(15) 3.1252(11) 107.3(11) 1_655
N21 H6 O42 0.993(14) 1.813(14) 2.8020(11) 174.0(12) 2_665
N21 H4 O43 0.881(16) 2.000(16) 2.8656(12) 167.3(14) 1_545
N21 H6 O33 0.993(14) 2.705(13) 2.9262(11) 92.8(8) 2_665
O41 H7 O33 1.163(19) 1.304(19) 2.4670(9) 178.0(17) .
